data_2212066
loop_
_publ_author_name
'Yaz\?ic\?i, Serap'
'T\"urk\"oz, Nalan'
'K\"ut\"uk, Halil '
'\,Senel, \.Ismet '
'B\"uy\"ukg\"ung\"or, Orhan'

_publ_section_title
;
 <i>N</i>-(<i>p</i>-Methoxyphenylsulfanyl)phthalimide
;
_journal_coeditor_code BT2248
_journal_issue 2
_journal_name_full 'Acta Crystallographica Section E'
_journal_page_first o813
_journal_page_last o814
_journal_paper_doi 10.1107/S1600536807002541
_journal_volume 63
_journal_year 2007
_chemical_formula_iupac 'C15 H11 N1 O3 S'
_chemical_formula_moiety 'C15 H11 N1 O3 S'
_chemical_formula_sum 'C15 H11 N O3 S'
_chemical_formula_weight 285.31
_chemical_name_systematic
;
N-(p-Methoxyphenylsulfanyl)phthalimide
;
_space_group_IT_number 2
_symmetry_cell_setting triclinic
_symmetry_space_group_name_Hall '-P 1'
_symmetry_space_group_name_H-M 'P -1'
_atom_sites_solution_hydrogens geom
_atom_sites_solution_primary direct
_atom_sites_solution_secondary difmap
_cell_angle_alpha 109.586(9)
_cell_angle_beta 93.093(9)
_cell_angle_gamma 112.998(9)
_cell_formula_units_Z 2
_cell_length_a 8.2600(9)
_cell_length_b 8.4479(10)
_cell_length_c 11.4776(13)
_cell_measurement_reflns_used 13815
_cell_measurement_temperature 293(2)
_cell_measurement_theta_max 27.99
_cell_measurement_theta_min 2.74
_cell_volume 678.61(16)
_computing_cell_refinement X-AREA
_computing_data_collection 'X-AREA (Stoe & Cie, 2002)'
_computing_data_reduction 'X-RED (Stoe & Cie, 2002)'
_computing_molecular_graphics 'ORTEP-3 for Windows (Farrugia, 1997)'
_computing_publication_material 'WinGX (Farrugia, 1999)'
_computing_structure_refinement 'SHELXL97 (Sheldrick, 1997)'
_computing_structure_solution 'SHELXS97 (Sheldrick, 1997)'
_diffrn_ambient_temperature 293(2)
_diffrn_detector_area_resol_mean 6.67
_diffrn_measured_fraction_theta_full 0.993
_diffrn_measured_fraction_theta_max 0.993
_diffrn_measurement_device_type 'Stoe IPDS-2'
_diffrn_measurement_method \w
_diffrn_radiation_monochromator graphite
_diffrn_radiation_source 'fine-focus sealed tube'
_diffrn_radiation_type MoK\a
_diffrn_radiation_wavelength 0.71073
_diffrn_reflns_av_R_equivalents 0.0588
_diffrn_reflns_av_sigmaI/netI 0.0400
_diffrn_reflns_limit_h_max 10
_diffrn_reflns_limit_h_min -10
_diffrn_reflns_limit_k_max 11
_diffrn_reflns_limit_k_min -10
_diffrn_reflns_limit_l_max 14
_diffrn_reflns_limit_l_min -15
_diffrn_reflns_number 10429
_diffrn_reflns_theta_full 27.81
_diffrn_reflns_theta_max 27.81
_diffrn_reflns_theta_min 2.74
_diffrn_standards_number 0
_exptl_absorpt_coefficient_mu 0.244
_exptl_absorpt_correction_T_max 0.9901
_exptl_absorpt_correction_T_min 0.8950
_exptl_absorpt_correction_type integration
_exptl_absorpt_process_details '(X-RED32; Stoe & Cie, 2002)'
_exptl_crystal_colour yellow
_exptl_crystal_density_diffrn 1.396
_exptl_crystal_density_method 'not measured'
_exptl_crystal_description plate
_exptl_crystal_F_000 296
_exptl_crystal_size_max 0.680
_exptl_crystal_size_mid 0.377
_exptl_crystal_size_min 0.030
_refine_diff_density_max 0.161
_refine_diff_density_min -0.230
_refine_ls_extinction_method none
_refine_ls_goodness_of_fit_ref 1.039
_refine_ls_hydrogen_treatment constr
_refine_ls_matrix_type full
_refine_ls_number_parameters 181
_refine_ls_number_reflns 3185
_refine_ls_number_restraints 0
_refine_ls_restrained_S_all 1.039
_refine_ls_R_factor_all 0.0614
_refine_ls_R_factor_gt 0.0427
_refine_ls_shift/su_max 0.000
_refine_ls_shift/su_mean 0.000
_refine_ls_structure_factor_coef Fsqd
_refine_ls_weighting_details 'calc w=1/[\s^2^(Fo^2^)+(0.0376P)^2^+0.1535P] where P=(Fo^2^+2Fc^2^)/3'
_refine_ls_weighting_scheme calc
_refine_ls_wR_factor_gt 0.0968
_refine_ls_wR_factor_ref 0.1051
_reflns_number_gt 2443
_reflns_number_total 3185
_reflns_threshold_expression I>2\s(I)
_cod_data_source_file bt2248.cif
_cod_data_source_block I
_cod_original_cell_volume 678.61(13)
_cod_original_formula_sum 'C15 H11 N1 O3 S'
_cod_database_code 2212066
_cod_database_fobs_code 2212066

loop_
_symmetry_equiv_pos_as_xyz
'x, y, z'
'-x, -y, -z'

loop_
_atom_site_type_symbol
_atom_site_label
_atom_site_fract_x
_atom_site_fract_y
_atom_site_fract_z
_atom_site_U_iso_or_equiv
_atom_site_adp_type
_atom_site_calc_flag
_atom_site_refinement_flags
_atom_site_occupancy
C C1 0.4144(3) -0.1867(3) 0.67768(18) 0.0558(4) Uani d . 1
C C2 0.3187(2) -0.3709(2) 0.57289(17) 0.0506(4) Uani d . 1
C C3 0.3076(3) -0.5418(3) 0.5630(2) 0.0664(5) Uani d . 1
H H3 0.3654 -0.5553 0.6284 0.080 Uiso calc R 1
C C4 0.2068(3) -0.6930(3) 0.4518(2) 0.0720(6) Uani d . 1
H H4 0.1967 -0.8105 0.4423 0.086 Uiso calc R 1
C C5 0.1208(3) -0.6734(3) 0.3545(2) 0.0691(6) Uani d . 1
H H5 0.0538 -0.7776 0.2809 0.083 Uiso calc R 1
C C6 0.1331(3) -0.5008(3) 0.36490(18) 0.0599(5) Uani d . 1
H H6 0.0763 -0.4865 0.2995 0.072 Uiso calc R 1
C C7 0.2322(2) -0.3518(2) 0.47553(16) 0.0473(4) Uani d . 1
C C8 0.2695(2) -0.1538(2) 0.51383(16) 0.0499(4) Uani d . 1
C C9 0.3100(3) 0.1927(2) 0.81749(17) 0.0528(4) Uani d . 1
C C10 0.1468(3) 0.1829(3) 0.77111(17) 0.0554(4) Uani d . 1
H H10 0.1158 0.1608 0.6862 0.066 Uiso calc R 1
C C11 0.0296(3) 0.2055(3) 0.84908(17) 0.0565(4) Uani d . 1
H H11 -0.0808 0.1962 0.8165 0.068 Uiso calc R 1
C C12 0.0768(3) 0.2420(3) 0.97576(17) 0.0610(5) Uani d . 1
C C13 0.2396(3) 0.2512(4) 1.0224(2) 0.0854(8) Uani d . 1
H H13 0.2715 0.2750 1.1076 0.103 Uiso calc R 1
C C14 0.3539(3) 0.2258(4) 0.9442(2) 0.0764(6) Uani d . 1
H H14 0.4623 0.2307 0.9763 0.092 Uiso calc R 1
C C15 -0.1962(3) 0.2593(4) 1.0200(2) 0.0830(7) Uani d . 1
H H15A -0.2527 0.2839 1.0906 0.124 Uiso calc R 1
H H15B -0.2701 0.1362 0.9580 0.124 Uiso calc R 1
H H15C -0.1817 0.3491 0.9829 0.124 Uiso calc R 1
N N1 0.3781(2) -0.0616(2) 0.63636(14) 0.0519(3) Uani d . 1
O O1 0.5043(2) -0.1442(2) 0.77865(15) 0.0841(5) Uani d . 1
O O2 0.2202(2) -0.0804(2) 0.45546(14) 0.0729(4) Uani d . 1
O O3 -0.0244(2) 0.2724(3) 1.06214(13) 0.0872(5) Uani d . 1
S S1 0.46624(7) 0.17248(7) 0.72051(5) 0.06249(16) Uani d . 1

loop_
_atom_site_aniso_label
_atom_site_aniso_U_11
_atom_site_aniso_U_22
_atom_site_aniso_U_33
_atom_site_aniso_U_12
_atom_site_aniso_U_13
_atom_site_aniso_U_23
C1 0.0565(10) 0.0662(11) 0.0534(10) 0.0313(9) 0.0152(8) 0.0273(9)
C2 0.0533(9) 0.0558(10) 0.0568(10) 0.0303(8) 0.0211(8) 0.0288(8)
C3 0.0729(13) 0.0702(13) 0.0824(14) 0.0423(11) 0.0267(11) 0.0453(12)
C4 0.0836(15) 0.0524(11) 0.0976(17) 0.0372(11) 0.0384(13) 0.0376(12)
C5 0.0809(14) 0.0497(10) 0.0694(13) 0.0234(10) 0.0275(11) 0.0186(9)
C6 0.0734(12) 0.0572(10) 0.0503(10) 0.0278(9) 0.0182(9) 0.0224(8)
C7 0.0532(9) 0.0497(9) 0.0476(9) 0.0262(7) 0.0198(7) 0.0230(7)
C8 0.0592(10) 0.0534(9) 0.0467(9) 0.0292(8) 0.0186(8) 0.0240(8)
C9 0.0566(10) 0.0475(9) 0.0512(10) 0.0236(8) 0.0126(8) 0.0142(7)
C10 0.0623(11) 0.0564(10) 0.0454(9) 0.0254(9) 0.0059(8) 0.0186(8)
C11 0.0523(10) 0.0616(11) 0.0518(10) 0.0275(8) 0.0003(8) 0.0161(8)
C12 0.0529(10) 0.0753(12) 0.0474(10) 0.0335(9) 0.0055(8) 0.0092(9)
C13 0.0696(14) 0.147(2) 0.0436(11) 0.0644(15) 0.0065(9) 0.0221(13)
C14 0.0614(12) 0.1166(19) 0.0561(12) 0.0541(13) 0.0079(9) 0.0215(12)
C15 0.0536(12) 0.1064(18) 0.0754(15) 0.0405(12) 0.0114(10) 0.0129(13)
N1 0.0596(9) 0.0496(8) 0.0491(8) 0.0268(7) 0.0141(7) 0.0180(6)
O1 0.0905(11) 0.0909(11) 0.0665(10) 0.0399(9) -0.0082(8) 0.0286(8)
O2 0.1046(12) 0.0642(8) 0.0645(9) 0.0455(8) 0.0108(8) 0.0325(7)
O3 0.0616(9) 0.1410(15) 0.0505(8) 0.0570(10) 0.0085(7) 0.0120(9)
S1 0.0624(3) 0.0512(3) 0.0642(3) 0.0194(2) 0.0228(2) 0.0160(2)

loop_
_atom_type_symbol
_atom_type_description
_atom_type_scat_dispersion_real
_atom_type_scat_dispersion_imag
_atom_type_scat_source
C C 0.0033 0.0016 'International Tables Vol C Tables 4.2.6.8 and 6.1.1.4'
H H 0.0000 0.0000 'International Tables Vol C Tables 4.2.6.8 and 6.1.1.4'
N N 0.0061 0.0033 'International Tables Vol C Tables 4.2.6.8 and 6.1.1.4'
O O 0.0106 0.0060 'International Tables Vol C Tables 4.2.6.8 and 6.1.1.4'
S S 0.1246 0.1234 'International Tables Vol C Tables 4.2.6.8 and 6.1.1.4'

loop_
_geom_angle_atom_site_label_1
_geom_angle_atom_site_label_2
_geom_angle_atom_site_label_3
_geom_angle
O1 C1 N1 124.98(19)
O1 C1 C2 129.63(18)
N1 C1 C2 105.39(15)
C3 C2 C7 121.13(18)
C3 C2 C1 129.92(18)
C7 C2 C1 108.95(15)
C2 C3 C4 117.2(2)
C2 C3 H3 121.4
C4 C3 H3 121.4
C5 C4 C3 121.49(19)
C5 C4 H4 119.3
C3 C4 H4 119.3
C4 C5 C6 120.9(2)
C4 C5 H5 119.5
C6 C5 H5 119.5
C7 C6 C5 117.31(19)
C7 C6 H6 121.3
C5 C6 H6 121.3
C6 C7 C2 121.88(16)
C6 C7 C8 129.68(16)
C2 C7 C8 108.44(15)
O2 C8 N1 125.16(17)
O2 C8 C7 128.90(17)
N1 C8 C7 105.93(14)
C10 C9 C14 118.73(17)
C10 C9 S1 121.70(14)
C14 C9 S1 119.53(15)
C11 C10 C9 120.89(17)
C11 C10 H10 119.6
C9 C10 H10 119.6
C10 C11 C12 119.71(17)
C10 C11 H11 120.1
C12 C11 H11 120.1
O3 C12 C11 125.06(17)
O3 C12 C13 115.36(17)
C11 C12 C13 119.57(18)
C14 C13 C12 120.41(19)
C14 C13 H13 119.8
C12 C13 H13 119.8
C13 C14 C9 120.67(19)
C13 C14 H14 119.7
C9 C14 H14 119.7
O3 C15 H15A 109.5
O3 C15 H15B 109.5
H15A C15 H15B 109.5
O3 C15 H15C 109.5
H15A C15 H15C 109.5
H15B C15 H15C 109.5
C8 N1 C1 111.28(15)
C8 N1 S1 124.43(12)
C1 N1 S1 124.17(13)
C12 O3 C15 118.39(17)
N1 S1 C9 102.52(8)

loop_
_geom_bond_atom_site_label_1
_geom_bond_atom_site_label_2
_geom_bond_distance
C1 O1 1.201(2)
C1 N1 1.414(2)
C1 C2 1.475(3)
C2 C3 1.376(3)
C2 C7 1.382(2)
C3 C4 1.384(3)
C3 H3 0.9300
C4 C5 1.382(3)
C4 H4 0.9300
C5 C6 1.385(3)
C5 H5 0.9300
C6 C7 1.370(3)
C6 H6 0.9300
C7 C8 1.475(2)
C8 O2 1.202(2)
C8 N1 1.405(2)
C9 C10 1.383(3)
C9 C14 1.384(3)
C9 S1 1.7700(19)
C10 C11 1.377(3)
C10 H10 0.9300
C11 C12 1.380(3)
C11 H11 0.9300
C12 O3 1.354(2)
C12 C13 1.383(3)
C13 C14 1.365(3)
C13 H13 0.9300
C14 H14 0.9300
C15 O3 1.424(3)
C15 H15A 0.9600
C15 H15B 0.9600
C15 H15C 0.9600
N1 S1 1.7004(15)

loop_
_geom_hbond_atom_site_label_D
_geom_hbond_atom_site_label_H
_geom_hbond_atom_site_label_A
_geom_hbond_site_symmetry_A
_geom_hbond_distance_DH
_geom_hbond_distance_HA
_geom_hbond_distance_DA
_geom_hbond_angle_DHA
C4 H4 O2 1_545 0.93 2.42 3.332(3) 168.4
C15 H15B O1 1_455 0.96 2.49 3.428(3) 166

loop_
_geom_torsion_atom_site_label_1
_geom_torsion_atom_site_label_2
_geom_torsion_atom_site_label_3
_geom_torsion_atom_site_label_4
_geom_torsion
O1 C1 C2 C3 -0.3(3)
N1 C1 C2 C3 -179.64(18)
O1 C1 C2 C7 179.7(2)
N1 C1 C2 C7 0.37(19)
C7 C2 C3 C4 0.1(3)
C1 C2 C3 C4 -179.90(18)
C2 C3 C4 C5 0.1(3)
C3 C4 C5 C6 0.2(3)
C4 C5 C6 C7 -0.5(3)
C5 C6 C7 C2 0.6(3)
C5 C6 C7 C8 179.92(17)
C3 C2 C7 C6 -0.5(3)
C1 C2 C7 C6 179.54(16)
C3 C2 C7 C8 -179.87(16)
C1 C2 C7 C8 0.12(19)
C6 C7 C8 O2 0.0(3)
C2 C7 C8 O2 179.34(19)
C6 C7 C8 N1 -179.92(18)
C2 C7 C8 N1 -0.57(19)
C14 C9 C10 C11 0.0(3)
S1 C9 C10 C11 -177.71(14)
C9 C10 C11 C12 1.3(3)
C10 C11 C12 O3 177.89(19)
C10 C11 C12 C13 -1.5(3)
O3 C12 C13 C14 -179.0(2)
C11 C12 C13 C14 0.5(4)
C12 C13 C14 C9 0.8(4)
C10 C9 C14 C13 -1.0(4)
S1 C9 C14 C13 176.7(2)
O2 C8 N1 C1 -179.09(18)
C7 C8 N1 C1 0.82(19)
O2 C8 N1 S1 -2.9(3)
C7 C8 N1 S1 177.05(11)
O1 C1 N1 C8 179.84(19)
C2 C1 N1 C8 -0.7(2)
O1 C1 N1 S1 3.6(3)
C2 C1 N1 S1 -176.99(11)
C11 C12 O3 C15 2.5(3)
C13 C12 O3 C15 -178.1(2)
C8 N1 S1 C9 96.92(15)
C1 N1 S1 C9 -87.33(16)
C10 C9 S1 N1 -78.45(16)
C14 C9 S1 N1 103.88(18)

loop_
_cod_related_entry_id
_cod_related_entry_database
_cod_related_entry_code
1 ChemSpider 21125499
